data_1576390
loop_
_publ_author_name
'Jiang, Simin'
'He, Yanmei'
'Yang, Guo-Xi'
'Pullerits, T\"onu'
'Su, Shi-Jian'

_publ_section_title
;
 Dual Conformational Emission and Vibrational Coherence in
 Sulfone-Embedded Narrowband Emitter
;
_journal_name_full 'Chemical Science'
_journal_paper_doi 10.1039/D5SC07981K
_journal_year 2025
_chemical_formula_moiety 'C42 H42 N2 O6 S2'
_chemical_formula_sum 'C42 H42 N2 O6 S2'
_chemical_formula_weight 734.89
_space_group_crystal_system monoclinic
_space_group_IT_number 14
_space_group_name_Hall '-P 2ybc'
_space_group_name_H-M_alt 'P 1 21/c 1'
_atom_sites_solution_hydrogens geom
_atom_sites_solution_primary dual
_audit_block_doi 10.5517/ccdc.csd.cc2dnbp3
_audit_creation_date 2022-11-30
_audit_creation_method
;
Olex2 1.5
(compiled 2021.08.20 svn.r13c46975 for OlexSys, GUI svn.r6396)
;
_audit_update_record
;
2022-12-02 deposited with the CCDC.	2025-12-04 downloaded from the CCDC.
;
_cell_angle_alpha 90
_cell_angle_beta 98.290(2)
_cell_angle_gamma 90
_cell_formula_units_Z 4
_cell_length_a 13.1214(3)
_cell_length_b 22.4946(7)
_cell_length_c 15.8218(4)
_cell_measurement_reflns_used 10138
_cell_measurement_temperature 149.99(10)
_cell_measurement_theta_max 73.8420
_cell_measurement_theta_min 3.9150
_cell_volume 4621.2(2)
_computing_cell_refinement 'CrysAlisPro 1.171.39.28b (Rigaku OD, 2015)'
_computing_data_collection 'CrysAlisPro 1.171.39.28b (Rigaku OD, 2015)'
_computing_data_reduction 'CrysAlisPro 1.171.39.28b (Rigaku OD, 2015)'
_computing_molecular_graphics 'Olex2 1.5 (Dolomanov et al., 2009)'
_computing_publication_material 'Olex2 1.5 (Dolomanov et al., 2009)'
_computing_structure_refinement 'XL  (Sheldrick, 2008)'
_computing_structure_solution 'SHELXT 2018/2 (Sheldrick, 2018)'
_diffrn_ambient_environment N~2~
_diffrn_ambient_temperature 149.99(10)
_diffrn_detector 'CCD plate'
_diffrn_measured_fraction_theta_full 0.996
_diffrn_measured_fraction_theta_max 0.996
_diffrn_measurement_details
;
List of Runs (angles in degrees, time in seconds):

  # Type    Start    End  Width  t~exp~   \w     \q     \k     \f   Frames
#--------------------------------------------------------------------------
  1  \w    -65.00 -10.00   0.50    0.76    --   -1.00 -38.00 120.00  110
  2  \w    -56.00   8.00   0.50    0.76    --    1.00 -19.00-150.00  128
  3  \w     -9.00  94.00   0.50    3.03    --    5.00  38.00   0.00  206
  4  \w   -188.00 -87.00   0.50    3.03    -- -100.10 -38.00  90.00  202
  5  \w    -73.00 -11.00   0.50    3.03    -- -100.10  72.00 -30.00  124
  6  \w   -109.00 -84.00   0.50    3.03    -- -100.10  57.00 -60.00   50
  7  \w   -113.00 -84.00   0.50    3.03    -- -100.10  72.00 -30.00   58
  8  \w    -88.00 -33.00   0.50    3.03    -- -100.10  19.00  90.00  110
  9  \w    -66.00 -40.00   0.50    3.03    -- -100.10  72.00 -60.00   52
 10  \w   -106.00 -60.00   0.50    3.03    -- -100.10  72.00   0.00   92
 11  \w    -95.00 -70.00   0.50    3.03    -- -100.10  72.00 -90.00   50
 12  \w    -46.00 -11.00   0.50    3.03    -- -100.10  72.00 -90.00   70
 13  \w    -82.00 -11.00   0.50    3.03    -- -100.10  57.00 -60.00  142
 14  \w   -189.00-111.00   0.50    3.03    -- -100.10 -19.00  30.00  156
 15  \w   -168.00 -87.00   0.50    3.03    -- -100.10 -72.00-180.00  162
 16  \w    -88.00 -22.00   0.50    3.03    -- -100.10  72.00-180.00  132
;
_diffrn_measurement_device 'four-circle diffractometer'
_diffrn_measurement_device_type 'XtaLAB AFC12 (RCD3): Kappa single'
_diffrn_measurement_method '\w scans'
_diffrn_orient_matrix_type 'CrysAlisPro convention (1999,Acta A55,543-557)'
_diffrn_orient_matrix_UB_11 0.0318667000
_diffrn_orient_matrix_UB_12 -0.0018842000
_diffrn_orient_matrix_UB_13 0.0975151000
_diffrn_orient_matrix_UB_21 -0.0278865000
_diffrn_orient_matrix_UB_22 -0.0664705000
_diffrn_orient_matrix_UB_23 0.0003711000
_diffrn_orient_matrix_UB_31 0.1109989000
_diffrn_orient_matrix_UB_32 -0.0162653000
_diffrn_orient_matrix_UB_33 -0.0126071000
_diffrn_radiation_monochromator graphite
_diffrn_radiation_probe x-ray
_diffrn_radiation_type 'Cu K\a'
_diffrn_radiation_wavelength 1.54184
_diffrn_reflns_av_R_equivalents 0.0449
_diffrn_reflns_av_unetI/netI 0.0523
_diffrn_reflns_Laue_measured_fraction_full 0.996
_diffrn_reflns_Laue_measured_fraction_max 0.996
_diffrn_reflns_limit_h_max 15
_diffrn_reflns_limit_h_min -9
_diffrn_reflns_limit_k_max 26
_diffrn_reflns_limit_k_min -22
_diffrn_reflns_limit_l_max 18
_diffrn_reflns_limit_l_min -18
_diffrn_reflns_number 26129
_diffrn_reflns_point_group_measured_fraction_full 0.996
_diffrn_reflns_point_group_measured_fraction_max 0.996
_diffrn_reflns_theta_full 67.075
_diffrn_reflns_theta_max 67.075
_diffrn_reflns_theta_min 3.404
_diffrn_source 'fine-focus sealed X-ray tube'
_diffrn_source_type 'Enhance (Cu) X-ray Source'
_exptl_absorpt_coefficient_mu 1.377
_exptl_absorpt_correction_T_max 1.00000
_exptl_absorpt_correction_T_min 0.89120
_exptl_absorpt_correction_type multi-scan
_exptl_absorpt_process_details
;
CrysAlisPro 1.171.39.28b (Rigaku Oxford Diffraction, 2015)
Empirical absorption correction using spherical harmonics,
 implemented in SCALE3 ABSPACK scaling algorithm.
;
_exptl_crystal_density_diffrn 1.056
_exptl_crystal_description block
_exptl_crystal_F_000 1552
_exptl_crystal_size_max 0.08
_exptl_crystal_size_mid 0.04
_exptl_crystal_size_min 0.03
_refine_diff_density_max 1.419
_refine_diff_density_min -0.704
_refine_diff_density_rms 0.101
_refine_ls_extinction_method none
_refine_ls_goodness_of_fit_ref 1.040
_refine_ls_hydrogen_treatment constr
_refine_ls_matrix_type full
_refine_ls_number_parameters 481
_refine_ls_number_reflns 8215
_refine_ls_number_restraints 12
_refine_ls_restrained_S_all 1.043
_refine_ls_R_factor_all 0.0888
_refine_ls_R_factor_gt 0.0762
_refine_ls_shift/su_max 0.009
_refine_ls_shift/su_mean 0.000
_refine_ls_structure_factor_coef Fsqd
_refine_ls_weighting_details 'w=1/[\s^2^(Fo^2^)+(0.1243P)^2^+8.8661P] where P=(Fo^2^+2Fc^2^)/3'
_refine_ls_weighting_scheme calc
_refine_ls_wR_factor_gt 0.2192
_refine_ls_wR_factor_ref 0.2296
_reflns_Friedel_coverage 0.000
_reflns_number_gt 6471
_reflns_number_total 8215
_reflns_threshold_expression 'I > 2\s(I)'
_cod_data_source_file d5sc07981k2.cif
_cod_data_source_block 2tcpd
_cod_database_code 1576390
_shelx_shelxl_version_number 2018/3
_shelx_space_group_comment
;
The symmetry employed for this shelxl refinement is uniquely defined
by the following loop, which should always be used as a source of
symmetry information in preference to the above space-group names.
They are only intended as comments.
;
_olex2_refinement_description
;
1. Fixed Uiso
 At 1.2 times of:
  All C(H) groups
 At 1.5 times of:
  All C(H,H,H) groups
2. Uiso/Uaniso restraints and constraints
Uanis(C01P) \\sim Ueq, Uanis(C01N) \\sim Ueq: with sigma of 0.001 and sigma for
terminal atoms of 0.002
3.a Aromatic/amide H refined with riding coordinates:
 C00R(H00R), C00T(H00T), C00Z(H00Z), C010(H010), C016(H016), C017(H017)
3.b Idealised Me refined as rotating group:
 C019(H01A,H01B,H01C), C01B(H01D,H01E,H01F), C01C(H01G,H01H,H01I), C01D(H01J,
 H01K,H01L), C01E(H01M,H01N,H01O), C01F(H01P,H01Q,H01R), C01G(H01S,H01T,H01U),
 C01H(H01V,H01W,H01X), C01I(H01Y,H,HA), C01K(H01Z,HB,HC), C01N(H01,HD,HE),
 C01P(H1,HF,HG)
;
_olex2_submission_special_instructions 'No special instructions were received'
_oxdiff_exptl_absorpt_empirical_details
;
Empirical correction (ABSPACK) includes:
- Absorption correction using spherical harmonics
- Frame scaling
;
_oxdiff_exptl_absorpt_empirical_full_max 1.225
_oxdiff_exptl_absorpt_empirical_full_min 0.793

loop_
_space_group_symop_operation_xyz
'x, y, z'
'-x, y+1/2, -z+1/2'
'-x, -y, -z'
'x, -y-1/2, z-1/2'

loop_
_atom_site_label
_atom_site_type_symbol
_atom_site_fract_x
_atom_site_fract_y
_atom_site_fract_z
_atom_site_U_iso_or_equiv
_atom_site_adp_type
_atom_site_occupancy
_atom_site_site_symmetry_order
_atom_site_calc_flag
_atom_site_refinement_flags_posn
_atom_site_refinement_flags_adp
_atom_site_refinement_flags_occupancy
_atom_site_disorder_assembly
_atom_site_disorder_group
S01 S 0.24179(6) 0.32331(4) 0.49956(6) 0.0275(2) Uani 1 1 d . . . . .
S02 S 0.81825(6) 0.34390(4) 0.46361(6) 0.0297(2) Uani 1 1 d . . . . .
O004 O 0.4489(2) 0.54628(12) 0.35555(17) 0.0323(6) Uani 1 1 d . . . . .
O005 O 0.2415(2) 0.27630(13) 0.43806(19) 0.0384(7) Uani 1 1 d . . . . .
O008 O 0.1587(2) 0.32451(14) 0.54892(19) 0.0413(7) Uani 1 1 d . . . . .
O009 O 0.7918(2) 0.28858(13) 0.4207(2) 0.0408(7) Uani 1 1 d . . . . .
O00A O 0.90957(19) 0.37405(14) 0.44673(19) 0.0395(7) Uani 1 1 d . . . . .
O00B O 0.6418(2) 0.31899(15) 0.80852(18) 0.0437(7) Uani 1 1 d . . . . .
N00C N 0.4419(2) 0.39047(13) 0.47662(18) 0.0228(6) Uani 1 1 d . . . . .
N00D N 0.6334(2) 0.34834(13) 0.55992(19) 0.0236(6) Uani 1 1 d . . . . .
C00H C 0.5419(3) 0.33358(16) 0.5923(2) 0.0248(7) Uani 1 1 d . . . . .
C00I C 0.6276(3) 0.38245(15) 0.4849(2) 0.0227(7) Uani 1 1 d . . . . .
C00J C 0.5353(3) 0.45409(15) 0.3868(2) 0.0226(7) Uani 1 1 d . . . . .
C00K C 0.4465(3) 0.34834(16) 0.5422(2) 0.0242(7) Uani 1 1 d . . . . .
C00L C 0.3482(3) 0.41487(16) 0.4390(2) 0.0249(7) Uani 1 1 d . . . . .
C00M C 0.2516(3) 0.39102(16) 0.4488(2) 0.0253(7) Uani 1 1 d . . . . .
C00N C 0.5344(2) 0.40980(16) 0.4497(2) 0.0229(7) Uani 1 1 d . . . . .
C00O C 0.6230(3) 0.46185(16) 0.3429(2) 0.0258(7) Uani 1 1 d . . . . .
C00P C 0.7117(3) 0.39145(17) 0.4429(2) 0.0267(7) Uani 1 1 d . . . . .
C00Q C 0.5429(3) 0.30535(16) 0.6706(2) 0.0258(7) Uani 1 1 d . . . . .
C00R C 0.2551(3) 0.49089(17) 0.3499(2) 0.0300(8) Uani 1 1 d . . . . .
H00R H 0.257365 0.526007 0.316874 0.036 Uiso 1 1 calc R U . . .
C00S C 0.7285(3) 0.33202(16) 0.6064(2) 0.0270(8) Uani 1 1 d . . . . .
C00T C 0.7084(3) 0.42913(17) 0.3728(2) 0.0283(8) Uani 1 1 d . . . . .
H00T H 0.767559 0.432215 0.344763 0.034 Uiso 1 1 calc R U . . .
C00U C 0.4448(3) 0.49374(16) 0.3746(2) 0.0243(7) Uani 1 1 d . . . . .
C00V C 0.4538(3) 0.27650(17) 0.6942(2) 0.0290(8) Uani 1 1 d . . . . .
C00W C 0.3598(3) 0.32116(16) 0.5662(2) 0.0260(7) Uani 1 1 d . . . . .
C00X C 0.3489(3) 0.46608(16) 0.3895(2) 0.0265(7) Uani 1 1 d . . . . .
C00Y C 0.7330(3) 0.31634(18) 0.6908(3) 0.0322(8) Uani 1 1 d . . . . .
C00Z C 0.1604(3) 0.41729(18) 0.4100(2) 0.0308(8) Uani 1 1 d . . . . .
H00Z H 0.096286 0.401152 0.420031 0.037 Uiso 1 1 calc R U . . .
C010 C 0.3644(3) 0.28461(17) 0.6379(2) 0.0279(8) Uani 1 1 d . . . . .
H010 H 0.303751 0.264559 0.648288 0.033 Uiso 1 1 calc R U . . .
C011 C 0.8215(3) 0.33299(17) 0.5726(3) 0.0312(8) Uani 1 1 d . . . . .
C012 C 0.1612(3) 0.46661(18) 0.3570(3) 0.0317(8) Uani 1 1 d . . . . .
C013 C 0.6393(3) 0.31378(18) 0.7308(2) 0.0314(8) Uani 1 1 d . . . . .
C014 C 0.6220(3) 0.49853(18) 0.2594(2) 0.0321(8) Uani 1 1 d . . . . .
C015 C 0.4550(3) 0.2335(2) 0.7692(3) 0.0391(10) Uani 1 1 d . . . . .
C016 C 0.9140(3) 0.31809(19) 0.6224(3) 0.0378(9) Uani 1 1 d . . . . .
H016 H 0.975838 0.319074 0.597680 0.045 Uiso 1 1 calc R U . . .
C017 C 0.8270(3) 0.3008(2) 0.7410(3) 0.0421(10) Uani 1 1 d . . . . .
H017 H 0.827062 0.289440 0.798841 0.051 Uiso 1 1 calc R U . . .
C018 C 0.0600(3) 0.4909(2) 0.3085(3) 0.0391(10) Uani 1 1 d . . . . .
C019 C 0.5189(3) 0.4916(2) 0.1988(3) 0.0449(11) Uani 1 1 d . . . . .
H01A H 0.501406 0.449369 0.192149 0.067 Uiso 1 1 calc R U . . .
H01B H 0.525769 0.508685 0.142918 0.067 Uiso 1 1 calc R U . . .
H01C H 0.464178 0.512480 0.222999 0.067 Uiso 1 1 calc R U . . .
C01A C 0.9182(3) 0.3016(2) 0.7083(3) 0.0454(11) Uani 1 1 d . . . . .
C01B C -0.0063(3) 0.5160(2) 0.3722(3) 0.0440(10) Uani 1 1 d . . . . .
H01D H -0.021860 0.484355 0.410996 0.066 Uiso 1 1 calc R U . . .
H01E H -0.070742 0.531678 0.341159 0.066 Uiso 1 1 calc R U . . .
H01F H 0.031126 0.548030 0.405317 0.066 Uiso 1 1 calc R U . . .
C01C C 0.6461(4) 0.5635(2) 0.2777(3) 0.0462(11) Uani 1 1 d . . . . .
H01G H 0.592110 0.581071 0.306562 0.069 Uiso 1 1 calc R U . . .
H01H H 0.649200 0.584487 0.223878 0.069 Uiso 1 1 calc R U . . .
H01I H 0.712635 0.566903 0.314504 0.069 Uiso 1 1 calc R U . . .
C01D C 0.0026(3) 0.4398(2) 0.2585(3) 0.0438(10) Uani 1 1 d . . . . .
H01J H 0.048671 0.420033 0.223768 0.066 Uiso 1 1 calc R U . . .
H01K H -0.057488 0.455459 0.221271 0.066 Uiso 1 1 calc R U . . .
H01L H -0.020013 0.411071 0.298569 0.066 Uiso 1 1 calc R U . . .
C01E C 0.7043(3) 0.4737(2) 0.2088(3) 0.0463(11) Uani 1 1 d . . . . .
H01M H 0.772923 0.484024 0.238042 0.069 Uiso 1 1 calc R U . . .
H01N H 0.694521 0.490835 0.151225 0.069 Uiso 1 1 calc R U . . .
H01O H 0.697689 0.430328 0.204741 0.069 Uiso 1 1 calc R U . . .
C01F C 0.5522(3) 0.1946(2) 0.7801(3) 0.0494(12) Uani 1 1 d . . . . .
H01P H 0.560404 0.176471 0.725227 0.074 Uiso 1 1 calc R U . . .
H01Q H 0.545690 0.163353 0.822145 0.074 Uiso 1 1 calc R U . . .
H01R H 0.612542 0.219245 0.800030 0.074 Uiso 1 1 calc R U . . .
C01G C 0.4441(4) 0.2688(3) 0.8523(3) 0.0525(13) Uani 1 1 d . . . . .
H01S H 0.500369 0.297691 0.863635 0.079 Uiso 1 1 calc R U . . .
H01T H 0.447084 0.241173 0.900412 0.079 Uiso 1 1 calc R U . . .
H01U H 0.377971 0.289835 0.844953 0.079 Uiso 1 1 calc R U . . .
C01H C 0.3635(3) 0.1910(2) 0.7533(3) 0.0499(12) Uani 1 1 d . . . . .
H01V H 0.299338 0.213458 0.752048 0.075 Uiso 1 1 calc R U . . .
H01W H 0.368806 0.161400 0.799119 0.075 Uiso 1 1 calc R U . . .
H01X H 0.363761 0.170872 0.698354 0.075 Uiso 1 1 calc R U . . .
C01I C 0.0789(4) 0.5388(2) 0.2455(4) 0.0571(14) Uani 1 1 d . . . . .
H01Y H 0.120827 0.570547 0.275424 0.086 Uiso 1 1 calc R U . . .
H H 0.012860 0.555274 0.218825 0.086 Uiso 1 1 calc R U . . .
HA H 0.115330 0.521735 0.201320 0.086 Uiso 1 1 calc R U . . .
C01J C 1.0195(3) 0.2825(3) 0.7627(4) 0.0610(16) Uani 1 1 d . . . . .
C01K C 1.1067(3) 0.3217(3) 0.7524(3) 0.0561(14) Uani 1 1 d . . . . .
H01Z H 1.114415 0.324243 0.691835 0.084 Uiso 1 1 calc R U . . .
HB H 1.169997 0.305568 0.784767 0.084 Uiso 1 1 calc R U . . .
HC H 1.093861 0.361501 0.773877 0.084 Uiso 1 1 calc R U . . .
C01N C 1.0099(6) 0.2887(4) 0.8610(5) 0.090(2) Uani 1 1 d . U . . .
H01 H 0.990883 0.329574 0.873179 0.135 Uiso 1 1 calc R U . . .
HD H 1.076150 0.278886 0.895238 0.135 Uiso 1 1 calc R U . . .
HE H 0.956894 0.261337 0.875493 0.135 Uiso 1 1 calc R U . . .
C01P C 1.0423(8) 0.2234(5) 0.7398(7) 0.134(4) Uani 1 1 d . U . . .
H1 H 0.986597 0.196896 0.751034 0.201 Uiso 1 1 calc R U . . .
HF H 1.107091 0.210679 0.773728 0.201 Uiso 1 1 calc R U . . .
HG H 1.049128 0.222015 0.679000 0.201 Uiso 1 1 calc R U . . .

loop_
_atom_site_aniso_label
_atom_site_aniso_U_11
_atom_site_aniso_U_22
_atom_site_aniso_U_33
_atom_site_aniso_U_23
_atom_site_aniso_U_13
_atom_site_aniso_U_12
S01 0.0164(4) 0.0327(5) 0.0330(5) 0.0062(4) 0.0026(3) -0.0020(3)
S02 0.0183(4) 0.0339(5) 0.0379(5) 0.0016(4) 0.0069(3) 0.0030(3)
O004 0.0316(14) 0.0263(14) 0.0410(15) 0.0017(11) 0.0114(11) 0.0003(11)
O005 0.0324(14) 0.0324(15) 0.0471(16) -0.0025(12) -0.0049(12) -0.0060(11)
O008 0.0200(13) 0.0549(19) 0.0507(17) 0.0198(15) 0.0113(12) 0.0028(12)
O009 0.0325(15) 0.0353(16) 0.0544(18) -0.0098(13) 0.0055(13) 0.0059(12)
O00A 0.0183(13) 0.0508(18) 0.0504(17) 0.0120(14) 0.0082(11) 0.0017(12)
O00B 0.0337(15) 0.063(2) 0.0328(15) 0.0028(14) -0.0021(12) -0.0071(14)
N00C 0.0194(14) 0.0248(15) 0.0244(14) -0.0004(12) 0.0033(11) 0.0000(11)
N00D 0.0158(14) 0.0255(15) 0.0296(15) 0.0024(12) 0.0033(11) 0.0002(11)
C00H 0.0183(17) 0.0267(19) 0.0293(18) -0.0034(14) 0.0033(14) -0.0007(13)
C00I 0.0203(16) 0.0248(18) 0.0229(16) -0.0007(14) 0.0033(13) -0.0017(13)
C00J 0.0219(17) 0.0235(17) 0.0218(16) -0.0038(13) 0.0012(13) -0.0024(13)
C00K 0.0185(16) 0.0255(18) 0.0278(17) -0.0010(14) 0.0009(13) -0.0004(13)
C00L 0.0174(16) 0.0294(19) 0.0273(17) -0.0029(14) 0.0011(13) 0.0027(14)
C00M 0.0213(17) 0.0249(18) 0.0293(18) 0.0031(14) 0.0024(14) 0.0001(14)
C00N 0.0161(16) 0.0273(18) 0.0257(17) -0.0058(14) 0.0047(13) 0.0005(13)
C00O 0.0217(17) 0.0258(18) 0.0301(18) -0.0033(15) 0.0040(14) -0.0009(14)
C00P 0.0176(16) 0.0289(19) 0.0337(19) -0.0028(15) 0.0043(14) 0.0000(14)
C00Q 0.0218(17) 0.0266(18) 0.0287(18) 0.0026(15) 0.0031(14) 0.0030(14)
C00R 0.0248(18) 0.0267(19) 0.039(2) 0.0059(16) 0.0054(15) 0.0042(14)
C00S 0.0203(17) 0.0278(19) 0.0323(19) 0.0015(15) 0.0010(14) -0.0003(14)
C00T 0.0216(17) 0.033(2) 0.0308(18) -0.0019(16) 0.0070(14) -0.0025(15)
C00U 0.0253(17) 0.0219(18) 0.0263(17) -0.0018(14) 0.0056(14) -0.0018(14)
C00V 0.0249(18) 0.030(2) 0.0320(18) 0.0028(16) 0.0047(14) -0.0002(15)
C00W 0.0205(17) 0.0272(19) 0.0309(18) 0.0024(15) 0.0059(14) -0.0009(14)
C00X 0.0218(17) 0.0274(19) 0.0307(18) -0.0006(15) 0.0051(14) 0.0001(14)
C00Y 0.0229(18) 0.036(2) 0.037(2) 0.0062(17) 0.0003(15) -0.0032(15)
C00Z 0.0180(17) 0.036(2) 0.039(2) 0.0033(17) 0.0044(15) -0.0008(15)
C010 0.0217(17) 0.031(2) 0.0320(19) 0.0053(15) 0.0061(14) -0.0005(14)
C011 0.0197(17) 0.0260(19) 0.048(2) 0.0067(17) 0.0050(16) 0.0014(14)
C012 0.0216(18) 0.032(2) 0.040(2) 0.0045(17) 0.0011(15) 0.0040(15)
C013 0.0254(19) 0.037(2) 0.030(2) 0.0087(16) -0.0003(15) 0.0020(16)
C014 0.0275(19) 0.039(2) 0.0312(19) 0.0060(17) 0.0094(15) 0.0022(16)
C015 0.032(2) 0.045(2) 0.041(2) 0.0149(19) 0.0042(17) -0.0007(18)
C016 0.0196(18) 0.042(2) 0.051(2) 0.0159(19) 0.0042(16) -0.0017(16)
C017 0.029(2) 0.052(3) 0.043(2) 0.019(2) -0.0057(17) -0.0031(18)
C018 0.0206(18) 0.042(2) 0.053(2) 0.011(2) -0.0009(17) 0.0025(16)
C019 0.037(2) 0.063(3) 0.034(2) 0.005(2) 0.0024(18) 0.007(2)
C01A 0.0196(19) 0.057(3) 0.058(3) 0.027(2) 0.0003(18) -0.0033(18)
C01B 0.030(2) 0.041(2) 0.061(3) 0.006(2) 0.0042(19) 0.0079(18)
C01C 0.048(3) 0.042(3) 0.052(3) 0.010(2) 0.019(2) -0.007(2)
C01D 0.029(2) 0.057(3) 0.043(2) 0.003(2) -0.0023(17) 0.0009(19)
C01E 0.037(2) 0.065(3) 0.039(2) 0.013(2) 0.0159(19) 0.013(2)
C01F 0.034(2) 0.046(3) 0.066(3) 0.028(2) 0.001(2) 0.0013(19)
C01G 0.042(3) 0.077(4) 0.039(2) 0.011(2) 0.008(2) -0.010(2)
C01H 0.036(2) 0.056(3) 0.057(3) 0.026(2) 0.001(2) -0.011(2)
C01I 0.032(2) 0.060(3) 0.077(3) 0.038(3) 0.000(2) 0.006(2)
C01J 0.023(2) 0.078(4) 0.079(4) 0.045(3) -0.004(2) 0.002(2)
C01K 0.024(2) 0.098(4) 0.044(3) 0.011(3) -0.0037(18) 0.005(2)
C01N 0.085(3) 0.097(3) 0.088(3) 0.0065(18) 0.0105(18) -0.0016(18)
C01P 0.131(4) 0.132(4) 0.137(4) -0.001(2) 0.011(2) 0.001(2)

loop_
_atom_type_symbol
_atom_type_description
_atom_type_scat_dispersion_real
_atom_type_scat_dispersion_imag
_atom_type_scat_source
C C 0.0181 0.0091 'International Tables Vol C Tables 4.2.6.8 and 6.1.1.4'
H H 0.0000 0.0000 'International Tables Vol C Tables 4.2.6.8 and 6.1.1.4'
N N 0.0311 0.0180 'International Tables Vol C Tables 4.2.6.8 and 6.1.1.4'
O O 0.0492 0.0322 'International Tables Vol C Tables 4.2.6.8 and 6.1.1.4'
S S 0.3331 0.5567 'International Tables Vol C Tables 4.2.6.8 and 6.1.1.4'

loop_
_geom_angle_atom_site_label_1
_geom_angle_atom_site_label_2
_geom_angle_atom_site_label_3
_geom_angle
_geom_angle_site_symmetry_1
_geom_angle_site_symmetry_3
_geom_angle_publ_flag
O005 S01 C00M 109.00(18) . . ?
O005 S01 C00W 107.75(17) . . ?
O008 S01 O005 117.12(18) . . ?
O008 S01 C00M 110.48(18) . . ?
O008 S01 C00W 110.52(17) . . ?
C00M S01 C00W 100.69(17) . . ?
O009 S02 C00P 107.94(17) . . ?
O009 S02 C011 108.49(19) . . ?
O00A S02 O009 118.22(18) . . ?
O00A S02 C00P 109.98(18) . . ?
O00A S02 C011 110.48(18) . . ?
C011 S02 C00P 100.18(17) . . ?
C00K N00C C00N 119.0(3) . . ?
C00L N00C C00K 121.5(3) . . ?
C00L N00C C00N 119.5(3) . . ?
C00I N00D C00H 119.3(3) . . ?
C00S N00D C00H 119.2(3) . . ?
C00S N00D C00I 121.4(3) . . ?
N00D C00H C00K 118.0(3) . . ?
C00Q C00H N00D 122.1(3) . . ?
C00Q C00H C00K 119.9(3) . . ?
N00D C00I C00N 120.7(3) . . ?
C00P C00I N00D 122.4(3) . . ?
C00P C00I C00N 116.9(3) . . ?
C00N C00J C00O 121.1(3) . . ?
C00N C00J C00U 115.5(3) . . ?
C00O C00J C00U 123.3(3) . . ?
N00C C00K C00H 120.8(3) . . ?
C00W C00K N00C 123.4(3) . . ?
C00W C00K C00H 115.7(3) . . ?
N00C C00L C00M 123.7(3) . . ?
C00X C00L N00C 119.2(3) . . ?
C00X C00L C00M 117.1(3) . . ?
C00L C00M S01 121.0(3) . . ?
C00Z C00M S01 117.3(3) . . ?
C00Z C00M C00L 121.4(3) . . ?
C00I C00N N00C 118.7(3) . . ?
C00J C00N N00C 121.8(3) . . ?
C00J C00N C00I 119.5(3) . . ?
C00J C00O C014 124.4(3) . . ?
C00T C00O C00J 116.2(3) . . ?
C00T C00O C014 119.0(3) . . ?
C00I C00P S02 119.4(3) . . ?
C00I C00P C00T 122.5(3) . . ?
C00T C00P S02 116.9(3) . . ?
C00H C00Q C00V 122.4(3) . . ?
C00H C00Q C013 114.3(3) . . ?
C00V C00Q C013 122.9(3) . . ?
C00X C00R H00R 118.5 . . ?
C012 C00R H00R 118.5 . . ?
C012 C00R C00X 122.9(4) . . ?
C00Y C00S N00D 119.1(3) . . ?
C00Y C00S C011 117.2(3) . . ?
C011 C00S N00D 123.6(3) . . ?
C00O C00T C00P 122.2(3) . . ?
C00O C00T H00T 118.9 . . ?
C00P C00T H00T 118.9 . . ?
O004 C00U C00J 123.6(3) . . ?
O004 C00U C00X 121.6(3) . . ?
C00X C00U C00J 114.8(3) . . ?
C00Q C00V C015 124.8(3) . . ?
C010 C00V C00Q 114.9(3) . . ?
C010 C00V C015 119.9(3) . . ?
C00K C00W S01 120.8(3) . . ?
C00K C00W C010 122.7(3) . . ?
C010 C00W S01 116.0(3) . . ?
C00L C00X C00R 120.0(3) . . ?
C00L C00X C00U 121.4(3) . . ?
C00R C00X C00U 118.6(3) . . ?
C00S C00Y C013 120.6(3) . . ?
C00S C00Y C017 121.4(4) . . ?
C017 C00Y C013 117.9(4) . . ?
C00M C00Z H00Z 119.3 . . ?
C012 C00Z C00M 121.5(3) . . ?
C012 C00Z H00Z 119.3 . . ?
C00V C010 C00W 122.5(3) . . ?
C00V C010 H010 118.8 . . ?
C00W C010 H010 118.8 . . ?
C00S C011 S02 118.9(3) . . ?
C016 C011 S02 119.5(3) . . ?
C016 C011 C00S 121.1(4) . . ?
C00R C012 C00Z 117.0(3) . . ?
C00R C012 C018 122.8(4) . . ?
C00Z C012 C018 120.3(3) . . ?
O00B C013 C00Q 123.5(3) . . ?
O00B C013 C00Y 121.6(3) . . ?
C00Y C013 C00Q 114.8(3) . . ?
C019 C014 C00O 111.9(3) . . ?
C01C C014 C00O 112.0(3) . . ?
C01C C014 C019 110.8(4) . . ?
C01C C014 C01E 107.9(3) . . ?
C01E C014 C00O 109.2(3) . . ?
C01E C014 C019 104.9(3) . . ?
C00V C015 C01F 111.3(3) . . ?
C00V C015 C01G 109.9(4) . . ?
C01F C015 C01G 111.8(4) . . ?
C01H C015 C00V 110.3(3) . . ?
C01H C015 C01F 106.4(4) . . ?
C01H C015 C01G 107.0(4) . . ?
C011 C016 H016 119.2 . . ?
C011 C016 C01A 121.5(4) . . ?
C01A C016 H016 119.2 . . ?
C00Y C017 H017 119.2 . . ?
C01A C017 C00Y 121.6(4) . . ?
C01A C017 H017 119.2 . . ?
C01B C018 C012 109.6(4) . . ?
C01D C018 C012 108.4(3) . . ?
C01D C018 C01B 109.4(3) . . ?
C01I C018 C012 111.8(3) . . ?
C01I C018 C01B 109.5(4) . . ?
C01I C018 C01D 108.0(4) . . ?
C014 C019 H01A 109.5 . . ?
C014 C019 H01B 109.5 . . ?
C014 C019 H01C 109.5 . . ?
H01A C019 H01B 109.5 . . ?
H01A C019 H01C 109.5 . . ?
H01B C019 H01C 109.5 . . ?
C016 C01A C01J 121.8(4) . . ?
C017 C01A C016 117.1(4) . . ?
C017 C01A C01J 121.0(4) . . ?
C018 C01B H01D 109.5 . . ?
C018 C01B H01E 109.5 . . ?
C018 C01B H01F 109.5 . . ?
H01D C01B H01E 109.5 . . ?
H01D C01B H01F 109.5 . . ?
H01E C01B H01F 109.5 . . ?
C014 C01C H01G 109.5 . . ?
C014 C01C H01H 109.5 . . ?
C014 C01C H01I 109.5 . . ?
H01G C01C H01H 109.5 . . ?
H01G C01C H01I 109.5 . . ?
H01H C01C H01I 109.5 . . ?
C018 C01D H01J 109.5 . . ?
C018 C01D H01K 109.5 . . ?
C018 C01D H01L 109.5 . . ?
H01J C01D H01K 109.5 . . ?
H01J C01D H01L 109.5 . . ?
H01K C01D H01L 109.5 . . ?
C014 C01E H01M 109.5 . . ?
C014 C01E H01N 109.5 . . ?
C014 C01E H01O 109.5 . . ?
H01M C01E H01N 109.5 . . ?
H01M C01E H01O 109.5 . . ?
H01N C01E H01O 109.5 . . ?
C015 C01F H01P 109.5 . . ?
C015 C01F H01Q 109.5 . . ?
C015 C01F H01R 109.5 . . ?
H01P C01F H01Q 109.5 . . ?
H01P C01F H01R 109.5 . . ?
H01Q C01F H01R 109.5 . . ?
C015 C01G H01S 109.5 . . ?
C015 C01G H01T 109.5 . . ?
C015 C01G H01U 109.5 . . ?
H01S C01G H01T 109.5 . . ?
H01S C01G H01U 109.5 . . ?
H01T C01G H01U 109.5 . . ?
C015 C01H H01V 109.5 . . ?
C015 C01H H01W 109.5 . . ?
C015 C01H H01X 109.5 . . ?
H01V C01H H01W 109.5 . . ?
H01V C01H H01X 109.5 . . ?
H01W C01H H01X 109.5 . . ?
C018 C01I H01Y 109.5 . . ?
C018 C01I H 109.5 . . ?
C018 C01I HA 109.5 . . ?
H01Y C01I H 109.5 . . ?
H01Y C01I HA 109.5 . . ?
H C01I HA 109.5 . . ?
C01A C01J C01N 110.0(5) . . ?
C01K C01J C01A 113.1(4) . . ?
C01K C01J C01N 103.2(5) . . ?
C01P C01J C01A 108.5(6) . . ?
C01P C01J C01K 109.7(6) . . ?
C01P C01J C01N 112.4(6) . . ?
C01J C01K H01Z 109.5 . . ?
C01J C01K HB 109.5 . . ?
C01J C01K HC 109.5 . . ?
H01Z C01K HB 109.5 . . ?
H01Z C01K HC 109.5 . . ?
HB C01K HC 109.5 . . ?
C01J C01N H01 109.5 . . ?
C01J C01N HD 109.5 . . ?
C01J C01N HE 109.5 . . ?
H01 C01N HD 109.5 . . ?
H01 C01N HE 109.5 . . ?
HD C01N HE 109.5 . . ?
C01J C01P H1 109.5 . . ?
C01J C01P HF 109.5 . . ?
C01J C01P HG 109.5 . . ?
H1 C01P HF 109.5 . . ?
H1 C01P HG 109.5 . . ?
HF C01P HG 109.5 . . ?

loop_
_geom_bond_atom_site_label_1
_geom_bond_atom_site_label_2
_geom_bond_distance
_geom_bond_site_symmetry_2
_geom_bond_publ_flag
S01 O005 1.437(3) . ?
S01 O008 1.430(3) . ?
S01 C00M 1.736(4) . ?
S01 C00W 1.744(4) . ?
S02 O009 1.436(3) . ?
S02 O00A 1.435(3) . ?
S02 C00P 1.754(4) . ?
S02 C011 1.736(4) . ?
O004 C00U 1.223(4) . ?
O00B C013 1.231(5) . ?
N00C C00K 1.400(5) . ?
N00C C00L 1.398(4) . ?
N00C C00N 1.412(4) . ?
N00D C00H 1.411(4) . ?
N00D C00I 1.405(4) . ?
N00D C00S 1.403(4) . ?
C00H C00K 1.421(5) . ?
C00H C00Q 1.391(5) . ?
C00I C00N 1.410(5) . ?
C00I C00P 1.383(5) . ?
C00J C00N 1.410(5) . ?
C00J C00O 1.437(5) . ?
C00J C00U 1.476(5) . ?
C00K C00W 1.392(5) . ?
C00L C00M 1.405(5) . ?
C00L C00X 1.394(5) . ?
C00M C00Z 1.396(5) . ?
C00O C00T 1.367(5) . ?
C00O C014 1.555(5) . ?
C00P C00T 1.392(5) . ?
C00Q C00V 1.433(5) . ?
C00Q C013 1.481(5) . ?
C00R H00R 0.9500 . ?
C00R C00X 1.413(5) . ?
C00R C012 1.367(5) . ?
C00S C00Y 1.374(5) . ?
C00S C011 1.402(5) . ?
C00T H00T 0.9500 . ?
C00U C00X 1.453(5) . ?
C00V C010 1.378(5) . ?
C00V C015 1.529(5) . ?
C00W C010 1.395(5) . ?
C00Y C013 1.463(5) . ?
C00Y C017 1.412(5) . ?
C00Z H00Z 0.9500 . ?
C00Z C012 1.391(5) . ?
C010 H010 0.9500 . ?
C011 C016 1.390(5) . ?
C012 C018 1.535(5) . ?
C014 C019 1.549(6) . ?
C014 C01C 1.514(6) . ?
C014 C01E 1.540(5) . ?
C015 C01F 1.536(6) . ?
C015 C01G 1.559(7) . ?
C015 C01H 1.528(6) . ?
C016 H016 0.9500 . ?
C016 C01A 1.401(6) . ?
C017 H017 0.9500 . ?
C017 C01A 1.371(6) . ?
C018 C01B 1.531(6) . ?
C018 C01D 1.531(6) . ?
C018 C01I 1.514(6) . ?
C019 H01A 0.9800 . ?
C019 H01B 0.9800 . ?
C019 H01C 0.9800 . ?
C01A C01J 1.537(6) . ?
C01B H01D 0.9800 . ?
C01B H01E 0.9800 . ?
C01B H01F 0.9800 . ?
C01C H01G 0.9800 . ?
C01C H01H 0.9800 . ?
C01C H01I 0.9800 . ?
C01D H01J 0.9800 . ?
C01D H01K 0.9800 . ?
C01D H01L 0.9800 . ?
C01E H01M 0.9800 . ?
C01E H01N 0.9800 . ?
C01E H01O 0.9800 . ?
C01F H01P 0.9800 . ?
C01F H01Q 0.9800 . ?
C01F H01R 0.9800 . ?
C01G H01S 0.9800 . ?
C01G H01T 0.9800 . ?
C01G H01U 0.9800 . ?
C01H H01V 0.9800 . ?
C01H H01W 0.9800 . ?
C01H H01X 0.9800 . ?
C01I H01Y 0.9800 . ?
C01I H 0.9800 . ?
C01I HA 0.9800 . ?
C01J C01K 1.474(7) . ?
C01J C01N 1.585(9) . ?
C01J C01P 1.420(11) . ?
C01K H01Z 0.9800 . ?
C01K HB 0.9800 . ?
C01K HC 0.9800 . ?
C01N H01 0.9800 . ?
C01N HD 0.9800 . ?
C01N HE 0.9800 . ?
C01P H1 0.9800 . ?
C01P HF 0.9800 . ?
C01P HG 0.9800 . ?

loop_
_geom_torsion_atom_site_label_1
_geom_torsion_atom_site_label_2
_geom_torsion_atom_site_label_3
_geom_torsion_atom_site_label_4
_geom_torsion
_geom_torsion_site_symmetry_1
_geom_torsion_site_symmetry_2
_geom_torsion_site_symmetry_3
_geom_torsion_site_symmetry_4
_geom_torsion_publ_flag
S01 C00M C00Z C012 -170.1(3) . . . . ?
S01 C00W C010 C00V 177.1(3) . . . . ?
S02 C00P C00T C00O 170.4(3) . . . . ?
S02 C011 C016 C01A -171.9(4) . . . . ?
O004 C00U C00X C00L -156.9(4) . . . . ?
O004 C00U C00X C00R 25.5(5) . . . . ?
O005 S01 C00M C00L -86.7(3) . . . . ?
O005 S01 C00M C00Z 86.3(3) . . . . ?
O005 S01 C00W C00K 83.3(3) . . . . ?
O005 S01 C00W C010 -88.6(3) . . . . ?
O008 S01 C00M C00L 143.2(3) . . . . ?
O008 S01 C00M C00Z -43.7(4) . . . . ?
O008 S01 C00W C00K -147.6(3) . . . . ?
O008 S01 C00W C010 40.6(3) . . . . ?
O009 S02 C00P C00I 75.6(3) . . . . ?
O009 S02 C00P C00T -92.3(3) . . . . ?
O009 S02 C011 C00S -79.6(3) . . . . ?
O009 S02 C011 C016 92.4(4) . . . . ?
O00A S02 C00P C00I -154.1(3) . . . . ?
O00A S02 C00P C00T 38.0(3) . . . . ?
O00A S02 C011 C00S 149.4(3) . . . . ?
O00A S02 C011 C016 -38.6(4) . . . . ?
N00C C00K C00W S01 16.4(5) . . . . ?
N00C C00K C00W C010 -172.3(3) . . . . ?
N00C C00L C00M S01 -7.4(5) . . . . ?
N00C C00L C00M C00Z 179.8(3) . . . . ?
N00C C00L C00X C00R 179.0(3) . . . . ?
N00C C00L C00X C00U 1.4(5) . . . . ?
N00D C00H C00K N00C -18.2(5) . . . . ?
N00D C00H C00K C00W 165.6(3) . . . . ?
N00D C00H C00Q C00V -163.4(3) . . . . ?
N00D C00H C00Q C013 23.5(5) . . . . ?
N00D C00I C00N N00C -16.3(5) . . . . ?
N00D C00I C00N C00J 165.8(3) . . . . ?
N00D C00I C00P S02 18.2(5) . . . . ?
N00D C00I C00P C00T -174.6(3) . . . . ?
N00D C00S C00Y C013 3.0(6) . . . . ?
N00D C00S C00Y C017 -178.6(4) . . . . ?
N00D C00S C011 S02 -10.1(5) . . . . ?
N00D C00S C011 C016 178.0(4) . . . . ?
C00H N00D C00I C00N 10.1(5) . . . . ?
C00H N00D C00I C00P -170.5(3) . . . . ?
C00H N00D C00S C00Y -16.7(5) . . . . ?
C00H N00D C00S C011 166.0(3) . . . . ?
C00H C00K C00W S01 -167.5(3) . . . . ?
C00H C00K C00W C010 3.8(5) . . . . ?
C00H C00Q C00V C010 -7.1(5) . . . . ?
C00H C00Q C00V C015 165.8(4) . . . . ?
C00H C00Q C013 O00B 144.0(4) . . . . ?
C00H C00Q C013 C00Y -35.2(5) . . . . ?
C00I N00D C00H C00K 6.9(5) . . . . ?
C00I N00D C00H C00Q -173.2(3) . . . . ?
C00I N00D C00S C00Y 159.0(3) . . . . ?
C00I N00D C00S C011 -18.3(5) . . . . ?
C00I C00P C00T C00O 2.9(6) . . . . ?
C00J C00O C00T C00P -1.5(5) . . . . ?
C00J C00O C014 C019 -37.0(5) . . . . ?
C00J C00O C014 C01C 88.0(4) . . . . ?
C00J C00O C014 C01E -152.6(4) . . . . ?
C00J C00U C00X C00L 21.5(5) . . . . ?
C00J C00U C00X C00R -156.1(3) . . . . ?
C00K N00C C00L C00M -14.6(5) . . . . ?
C00K N00C C00L C00X 164.7(3) . . . . ?
C00K N00C C00N C00I 5.1(5) . . . . ?
C00K N00C C00N C00J -177.1(3) . . . . ?
C00K C00H C00Q C00V 16.6(5) . . . . ?
C00K C00H C00Q C013 -156.6(3) . . . . ?
C00K C00W C010 C00V 5.4(6) . . . . ?
C00L N00C C00K C00H -166.2(3) . . . . ?
C00L N00C C00K C00W 9.8(5) . . . . ?
C00L N00C C00N C00I -176.6(3) . . . . ?
C00L N00C C00N C00J 1.2(5) . . . . ?
C00L C00M C00Z C012 2.9(6) . . . . ?
C00M S01 C00W C00K -30.8(3) . . . . ?
C00M S01 C00W C010 157.4(3) . . . . ?
C00M C00L C00X C00R -1.6(5) . . . . ?
C00M C00L C00X C00U -179.2(3) . . . . ?
C00M C00Z C012 C00R -4.9(6) . . . . ?
C00M C00Z C012 C018 174.1(4) . . . . ?
C00N N00C C00K C00H 12.1(5) . . . . ?
C00N N00C C00K C00W -172.0(3) . . . . ?
C00N N00C C00L C00M 167.1(3) . . . . ?
C00N N00C C00L C00X -13.5(5) . . . . ?
C00N C00I C00P S02 -162.4(3) . . . . ?
C00N C00I C00P C00T 4.8(5) . . . . ?
C00N C00J C00O C00T -7.6(5) . . . . ?
C00N C00J C00O C014 165.1(3) . . . . ?
C00N C00J C00U O004 146.1(3) . . . . ?
C00N C00J C00U C00X -32.2(4) . . . . ?
C00O C00J C00N N00C -162.4(3) . . . . ?
C00O C00J C00N C00I 15.4(5) . . . . ?
C00O C00J C00U O004 -29.4(5) . . . . ?
C00O C00J C00U C00X 152.3(3) . . . . ?
C00P S02 C011 C00S 33.4(3) . . . . ?
C00P S02 C011 C016 -154.6(3) . . . . ?
C00P C00I C00N N00C 164.4(3) . . . . ?
C00P C00I C00N C00J -13.6(5) . . . . ?
C00Q C00H C00K N00C 161.9(3) . . . . ?
C00Q C00H C00K C00W -14.3(5) . . . . ?
C00Q C00V C010 C00W -3.8(5) . . . . ?
C00Q C00V C015 C01F -36.4(6) . . . . ?
C00Q C00V C015 C01G 88.0(5) . . . . ?
C00Q C00V C015 C01H -154.3(4) . . . . ?
C00R C012 C018 C01B -114.6(4) . . . . ?
C00R C012 C018 C01D 126.0(4) . . . . ?
C00R C012 C018 C01I 7.0(6) . . . . ?
C00S N00D C00H C00K -177.3(3) . . . . ?
C00S N00D C00H C00Q 2.6(5) . . . . ?
C00S N00D C00I C00N -165.5(3) . . . . ?
C00S N00D C00I C00P 13.8(5) . . . . ?
C00S C00Y C013 O00B -156.2(4) . . . . ?
C00S C00Y C013 C00Q 23.0(6) . . . . ?
C00S C00Y C017 C01A 1.2(7) . . . . ?
C00S C011 C016 C01A -0.1(7) . . . . ?
C00T C00O C014 C019 135.5(4) . . . . ?
C00T C00O C014 C01C -99.5(4) . . . . ?
C00T C00O C014 C01E 19.9(5) . . . . ?
C00U C00J C00N N00C 22.0(5) . . . . ?
C00U C00J C00N C00I -160.2(3) . . . . ?
C00U C00J C00O C00T 167.6(3) . . . . ?
C00U C00J C00O C014 -19.6(5) . . . . ?
C00V C00Q C013 O00B -29.1(6) . . . . ?
C00V C00Q C013 C00Y 151.7(4) . . . . ?
C00W S01 C00M C00L 26.4(3) . . . . ?
C00W S01 C00M C00Z -160.5(3) . . . . ?
C00X C00L C00M S01 173.2(3) . . . . ?
C00X C00L C00M C00Z 0.4(5) . . . . ?
C00X C00R C012 C00Z 3.7(6) . . . . ?
C00X C00R C012 C018 -175.3(4) . . . . ?
C00Y C00S C011 S02 172.5(3) . . . . ?
C00Y C00S C011 C016 0.6(6) . . . . ?
C00Y C017 C01A C016 -0.6(7) . . . . ?
C00Y C017 C01A C01J -177.8(5) . . . . ?
C00Z C012 C018 C01B 66.4(5) . . . . ?
C00Z C012 C018 C01D -53.0(5) . . . . ?
C00Z C012 C018 C01I -172.0(4) . . . . ?
C010 C00V C015 C01F 136.1(4) . . . . ?
C010 C00V C015 C01G -99.5(4) . . . . ?
C010 C00V C015 C01H 18.3(5) . . . . ?
C011 S02 C00P C00I -37.7(3) . . . . ?
C011 S02 C00P C00T 154.3(3) . . . . ?
C011 C00S C00Y C013 -179.5(4) . . . . ?
C011 C00S C00Y C017 -1.1(6) . . . . ?
C011 C016 C01A C017 0.1(7) . . . . ?
C011 C016 C01A C01J 177.3(5) . . . . ?
C012 C00R C00X C00L -0.6(6) . . . . ?
C012 C00R C00X C00U 177.1(4) . . . . ?
C013 C00Q C00V C010 165.5(4) . . . . ?
C013 C00Q C00V C015 -21.6(6) . . . . ?
C013 C00Y C017 C01A 179.6(4) . . . . ?
C014 C00O C00T C00P -174.6(3) . . . . ?
C015 C00V C010 C00W -177.1(4) . . . . ?
C016 C01A C01J C01K 45.3(8) . . . . ?
C016 C01A C01J C01N 160.1(5) . . . . ?
C016 C01A C01J C01P -76.6(7) . . . . ?
C017 C00Y C013 O00B 25.4(6) . . . . ?
C017 C00Y C013 C00Q -155.4(4) . . . . ?
C017 C01A C01J C01K -137.6(5) . . . . ?
C017 C01A C01J C01N -22.9(7) . . . . ?
C017 C01A C01J C01P 100.5(7) . . . . ?

loop_
_smtbx_masks_void_nr
_smtbx_masks_void_average_x
_smtbx_masks_void_average_y
_smtbx_masks_void_average_z
_smtbx_masks_void_volume
_smtbx_masks_void_count_electrons
_smtbx_masks_void_content
1 -0.472 0.000 0.500 734.2 243.1 ?
2 -0.530 0.500 0.000 734.2 243.1 ?
